data_2103417
loop_
_publ_author_name
'Herbstein, Frank H.'
'Hu, Shengzhi'
'Kapon, Moshe'

_publ_section_title
;
 Some errors from the crystallographic literature, some amplifications
 and a questionable result
;
_journal_issue 5
_journal_name_full 'Acta Crystallographica Section B'
_journal_page_first 884
_journal_page_last 892
_journal_paper_doi 10.1107/S0108768102010261
_journal_volume 58
_journal_year 2002
_chemical_formula_sum 'C12 H18 Cr K N2 O9'
_chemical_formula_weight 425.38
_chemical_name_systematic
;
K[Cr(tetramethylenediamine-N,N,N',N'-tetraacetate)].H2O
;
_space_group_IT_number 2
_symmetry_cell_setting triclinic
_symmetry_space_group_name_Hall '-P 1'
_symmetry_space_group_name_H-M 'P -1'
_cell_angle_alpha 99.26
_cell_angle_beta 108.92
_cell_angle_gamma 87.40
_cell_formula_units_Z 2
_cell_length_a 9.674
_cell_length_b 12.942
_cell_length_c 6.994
_cell_volume 817.529
_diffrn_ambient_temperature 296
_cod_data_source_file bm0053.cif
_cod_data_source_block number_7
_cod_original_cell_volume 817.6
_cod_original_sg_symbol_H-M P-1bar
_cod_database_code 2103417

loop_
_symmetry_equiv_pos_as_xyz
'x, y, z'
'-x, -y, -z '

loop_
_atom_site_label
_atom_site_fract_x
_atom_site_fract_y
_atom_site_fract_z
Cr1,2 -0.21084 0.25765 -0.00198
O11,21 -0.19250 0.38010 -0.12505
O12,22 -0.05440 0.45970 -0.25865
O13,23 -0.07295 0.31090 0.26815
O14,24 0.14630 0.28520 0.48840
O15,25 -0.22225 0.11680 0.06140
O16,26 -0.34260 -0.03570 -0.04610
O17,27 -0.37095 0.32350 0.09140
O18,28 -0.59415 0.39090 -0.01930
N11,21 -0.01115 0.21530 -0.05485
N12,22 -0.39185 0.20445 -0.26045
C101,201 -0.07450 0.38985 -0.16995
C102,202 0.04485 0.31245 -0.09880
C103,203 0.05500 0.26895 0.31755
C104,204 0.08565 0.19205 0.14835
C105,205 -0.33050 0.05670 -0.05625
C106,206 -0.44885 0.11100 -0.20685
C107,207 -0.49185 0.33950 -0.05120
C108,208 -0.49880 0.29160 -0.26575
C109,209 -0.00645 0.12325 -0.21265
C110,210 -0.10440 0.13075 -0.43020
C111,211 -0.26395 0.09485 -0.49075
C112,212 -0.37410 0.17875 -0.46820
K1,2 -0.20870 0.50631 -0.66385
O1W,O2W -0.36420 0.55095 -0.37325
